data_7059170
loop_
_publ_author_name
'Roy, Sourav'
'Halder, Soumi'
'Dey, Arka'
'Harms, Klaus'
'Ray, Partha Pratim'
'Chattopadhyay, Shouvik'

_publ_section_title
;
 Representation of a photosensitive Schottky barrier diode made with
 hetero-dinuclear cobalt(iii)/sodium building blocks
;
_journal_issue 4
_journal_name_full 'New Journal of Chemistry'
_journal_page_first 1285
_journal_page_last 1293
_journal_paper_doi 10.1039/C9NJ04542B
_journal_volume 44
_journal_year 2020
_chemical_formula_moiety 'C26 H35 Co N9 Na O5'
_chemical_formula_sum 'C26 H35 Co N9 Na O5'
_chemical_formula_weight 635.55
_chemical_name_common S156
_space_group_crystal_system monoclinic
_space_group_IT_number 14
_space_group_name_Hall '-P 2ybc'
_space_group_name_H-M_alt 'P 1 21/c 1'
_atom_sites_solution_hydrogens geom
_atom_sites_solution_primary dual
_atom_sites_solution_secondary difmap
_audit_creation_method SHELXL-2018/3
_audit_update_record
;
2019-10-25 deposited with the CCDC.	2019-12-13 downloaded from the CCDC.
;
_cell_angle_alpha 90
_cell_angle_beta 97.570(2)
_cell_angle_gamma 90
_cell_formula_units_Z 4
_cell_length_a 17.2424(11)
_cell_length_b 10.3111(7)
_cell_length_c 16.5976(11)
_cell_measurement_reflns_used 9131
_cell_measurement_temperature 100(2)
_cell_measurement_theta_max 27.5306
_cell_measurement_theta_min 2.5428
_cell_volume 2925.1(3)
_computing_cell_refinement 'SAINT V8.37A (Bruker AXS Inc., 2015)'
_computing_data_collection 'APEX3 (Bruker AXS Inc., 2015)'
_computing_data_reduction 'SAINT V8.37A (Bruker AXS Inc., 2015)'
_computing_molecular_graphics 'DIAMOND (Crystal Impact)'
_computing_publication_material 'PLATON (Spek, 2003)'
_computing_structure_refinement 'SHELXL-2018/3 (Sheldrick, 2018)'
_computing_structure_solution 'XT V2014/1 (Bruker AXS Inc., 2014)'
_diffrn_ambient_temperature 100(2)
_diffrn_detector_area_resol_mean 7.9
_diffrn_measured_fraction_theta_full 1.000
_diffrn_measured_fraction_theta_max 0.999
_diffrn_measurement_device_type 'Bruker D8 QUEST area detector'
_diffrn_measurement_method '\w and \f scans'
_diffrn_radiation_type MoK\a
_diffrn_radiation_wavelength 0.71073
_diffrn_reflns_av_R_equivalents 0.0267
_diffrn_reflns_av_unetI/netI 0.0128
_diffrn_reflns_Laue_measured_fraction_full 1.000
_diffrn_reflns_Laue_measured_fraction_max 0.999
_diffrn_reflns_limit_h_max 22
_diffrn_reflns_limit_h_min -22
_diffrn_reflns_limit_k_max 13
_diffrn_reflns_limit_k_min -13
_diffrn_reflns_limit_l_max 21
_diffrn_reflns_limit_l_min -21
_diffrn_reflns_number 66893
_diffrn_reflns_point_group_measured_fraction_full 1.000
_diffrn_reflns_point_group_measured_fraction_max 0.999
_diffrn_reflns_theta_full 25.242
_diffrn_reflns_theta_max 27.556
_diffrn_reflns_theta_min 2.307
_diffrn_source 'microfocus sealed X-ray tube'
_exptl_absorpt_coefficient_mu 0.654
_exptl_absorpt_correction_T_max 0.82
_exptl_absorpt_correction_T_min 0.71
_exptl_absorpt_correction_type multi-scan
_exptl_absorpt_process_details
;
SADABS-2016/2 - Bruker AXS area detector scaling and absorption correction 
;
_exptl_crystal_colour red
_exptl_crystal_density_diffrn 1.443
_exptl_crystal_density_method 'not measured'
_exptl_crystal_description block
_exptl_crystal_F_000 1328
_exptl_crystal_size_max 0.602
_exptl_crystal_size_mid 0.434
_exptl_crystal_size_min 0.312
_refine_diff_density_max 0.408
_refine_diff_density_min -0.445
_refine_diff_density_rms 0.052
_refine_ls_extinction_method none
_refine_ls_goodness_of_fit_ref 1.052
_refine_ls_hydrogen_treatment constr
_refine_ls_matrix_type full
_refine_ls_number_parameters 385
_refine_ls_number_reflns 6749
_refine_ls_number_restraints 0
_refine_ls_restrained_S_all 1.052
_refine_ls_R_factor_all 0.0278
_refine_ls_R_factor_gt 0.0256
_refine_ls_shift/su_max 0.002
_refine_ls_shift/su_mean 0.000
_refine_ls_structure_factor_coef Fsqd
_refine_ls_weighting_details 'w=1/[\s^2^(Fo^2^)+(0.0317P)^2^+1.8919P] where P=(Fo^2^+2Fc^2^)/3'
_refine_ls_weighting_scheme calc
_refine_ls_wR_factor_gt 0.0658
_refine_ls_wR_factor_ref 0.0672
_reflns_Friedel_coverage 0.000
_reflns_number_gt 6330
_reflns_number_total 6749
_reflns_threshold_expression 'I > 2\s(I)'
_cod_data_source_file c9nj04542b2.cif
_cod_data_source_block S156_0m
_cod_depositor_comments
;
The following automatic conversions were performed:

data item '_exptl_absorpt_correction_type' value 'Multi-Scan' was
changed to 'multi-scan' in accordance with the
/home/data/users/saulius/crontab/automatic-downloads/rss-feeds/RSC/lib/dictionaries/cif_core.dic
dictionary named 'cif_core.dic' version 2.4.2 last updated on
2011-04-26.

Automatic conversion script
Id: cif_fix_values 7556 2019-12-06 15:28:31Z antanas 

 Adding full bibliography for 7059170.cif.

 Adding full bibliography for 7059170.cif.
;
_cod_original_sg_symbol_H-M 'P 21/c'
_cod_database_code 7059170
_shelx_shelxl_version_number 2018/3
_shelx_space_group_comment
; 
The symmetry employed for this shelxl refinement is uniquely defined 
by the following loop, which should always be used as a source of 
symmetry information in preference to the above space-group names. 
They are only intended as comments. 
;
_shelx_estimated_absorpt_t_min 0.694
_shelx_estimated_absorpt_t_max 0.822

loop_
_space_group_symop_operation_xyz
'x, y, z'
'-x, y+1/2, -z+1/2'
'-x, -y, -z'
'x, -y-1/2, z-1/2'

loop_
_atom_site_label
_atom_site_type_symbol
_atom_site_fract_x
_atom_site_fract_y
_atom_site_fract_z
_atom_site_U_iso_or_equiv
_atom_site_adp_type
_atom_site_occupancy
_atom_site_site_symmetry_order
_atom_site_calc_flag
_atom_site_refinement_flags_posn
_atom_site_refinement_flags_adp
Co1 Co 0.67190(2) 0.52699(2) 0.46036(2) 0.00716(5) Uani 1 1 d . .
Na1 Na 0.80119(3) 0.47571(5) 0.62688(3) 0.01782(11) Uani 1 1 d . .
O1 O 0.68651(5) 0.40941(8) 0.54978(5) 0.00999(16) Uani 1 1 d . .
O2 O 0.77103(5) 0.59024(8) 0.50710(5) 0.01029(16) Uani 1 1 d . .
O3 O 0.76135(5) 0.24989(9) 0.65448(5) 0.01457(18) Uani 1 1 d . .
O4 O 0.91341(5) 0.58465(9) 0.58060(5) 0.01455(18) Uani 1 1 d . .
O5 O 0.85816(6) 0.48056(10) 0.75575(6) 0.0207(2) Uani 1 1 d . .
N1 N 0.57196(6) 0.45136(10) 0.42118(6) 0.00926(19) Uani 1 1 d . .
N2 N 0.66811(6) 0.65336(9) 0.37514(6) 0.00989(19) Uani 1 1 d . .
N3 N 0.62076(6) 0.65418(10) 0.52554(6) 0.0119(2) Uani 1 1 d . .
N4 N 0.65312(6) 0.66507(11) 0.59352(7) 0.0157(2) Uani 1 1 d . .
N5 N 0.68190(8) 0.67613(15) 0.66017(8) 0.0334(3) Uani 1 1 d . .
N6 N 0.71997(6) 0.40340(10) 0.39205(6) 0.01135(19) Uani 1 1 d . .
N7 N 0.78011(6) 0.35461(10) 0.42347(6) 0.0123(2) Uani 1 1 d . .
N8 N 0.83786(7) 0.30518(12) 0.45092(8) 0.0235(3) Uani 1 1 d . .
N9 N 0.80864(8) 0.49327(11) 0.87594(7) 0.0210(2) Uani 1 1 d . .
C1 C 0.86355(8) 0.08513(15) 0.68656(10) 0.0259(3) Uani 1 1 d . .
H1A H 0.892919 0.038831 0.732342 0.039 Uiso 1 1 calc R U
H1B H 0.899210 0.141083 0.660957 0.039 Uiso 1 1 calc R U
H1C H 0.839214 0.022328 0.646680 0.039 Uiso 1 1 calc R U
C2 C 0.80075(8) 0.16714(13) 0.71697(8) 0.0181(3) Uani 1 1 d . .
H2A H 0.761868 0.109561 0.737621 0.022 Uiso 1 1 calc R U
H2AB H 0.824742 0.221435 0.762792 0.022 Uiso 1 1 calc R U
C3 C 0.70359(7) 0.19595(12) 0.59948(7) 0.0116(2) Uani 1 1 d . .
C4 C 0.68203(7) 0.06688(12) 0.59630(8) 0.0143(2) Uani 1 1 d . .
H4 H 0.708353 0.007221 0.634069 0.017 Uiso 1 1 calc R U
C5 C 0.62146(8) 0.02307(12) 0.53762(8) 0.0157(2) Uani 1 1 d . .
H5 H 0.607501 -0.066109 0.535238 0.019 Uiso 1 1 calc R U
C6 C 0.58252(7) 0.10940(12) 0.48378(7) 0.0134(2) Uani 1 1 d . .
H6 H 0.540858 0.079907 0.444915 0.016 Uiso 1 1 calc R U
C7 C 0.60387(7) 0.24165(11) 0.48566(7) 0.0102(2) Uani 1 1 d . .
C8 C 0.66504(7) 0.28735(11) 0.54343(7) 0.0094(2) Uani 1 1 d . .
C9 C 0.55636(7) 0.33170(12) 0.43374(7) 0.0103(2) Uani 1 1 d . .
H9 H 0.508633 0.299052 0.406017 0.012 Uiso 1 1 calc R U
C10 C 0.50819(7) 0.52995(12) 0.37865(7) 0.0116(2) Uani 1 1 d . .
H10A H 0.487708 0.587467 0.418696 0.014 Uiso 1 1 calc R U
H10B H 0.465206 0.471257 0.356358 0.014 Uiso 1 1 calc R U
C11 C 0.53114(7) 0.61336(12) 0.30942(7) 0.0108(2) Uani 1 1 d . .
C12 C 0.45685(7) 0.68725(13) 0.27492(8) 0.0162(2) Uani 1 1 d . .
H12A H 0.468045 0.742035 0.229599 0.024 Uiso 1 1 calc R U
H12B H 0.439560 0.741702 0.317550 0.024 Uiso 1 1 calc R U
H12C H 0.415509 0.625184 0.255576 0.024 Uiso 1 1 calc R U
C13 C 0.56045(8) 0.53136(12) 0.24301(7) 0.0149(2) Uani 1 1 d . .
H13A H 0.578303 0.588442 0.201965 0.022 Uiso 1 1 calc R U
H13B H 0.517862 0.476238 0.217437 0.022 Uiso 1 1 calc R U
H13C H 0.604005 0.476789 0.267004 0.022 Uiso 1 1 calc R U
C14 C 0.59338(7) 0.71289(12) 0.34166(7) 0.0116(2) Uani 1 1 d . .
H14A H 0.602418 0.772253 0.296952 0.014 Uiso 1 1 calc R U
H14B H 0.573541 0.765300 0.384563 0.014 Uiso 1 1 calc R U
C15 C 0.73016(7) 0.69030(12) 0.34621(7) 0.0113(2) Uani 1 1 d . .
H15 H 0.723057 0.740042 0.297614 0.014 Uiso 1 1 calc R U
C16 C 0.80994(7) 0.66268(11) 0.38127(7) 0.0112(2) Uani 1 1 d . .
C17 C 0.87208(7) 0.69474(12) 0.33777(8) 0.0144(2) Uani 1 1 d . .
H17 H 0.861283 0.720389 0.282450 0.017 Uiso 1 1 calc R U
C18 C 0.94836(7) 0.68925(13) 0.37468(8) 0.0164(2) Uani 1 1 d . .
H18 H 0.989957 0.708477 0.344339 0.020 Uiso 1 1 calc R U
C19 C 0.96478(7) 0.65526(12) 0.45716(8) 0.0154(2) Uani 1 1 d . .
H19 H 1.017309 0.654516 0.483048 0.018 Uiso 1 1 calc R U
C20 C 0.90472(7) 0.62304(12) 0.50041(7) 0.0123(2) Uani 1 1 d . .
C21 C 0.82554(7) 0.62315(11) 0.46306(7) 0.0099(2) Uani 1 1 d . .
C22 C 0.98230(7) 0.62779(13) 0.63287(8) 0.0168(3) Uani 1 1 d . .
H22A H 1.029551 0.602659 0.608578 0.020 Uiso 1 1 calc R U
H22B H 0.984577 0.584238 0.686284 0.020 Uiso 1 1 calc R U
C23 C 0.98210(9) 0.77274(15) 0.64502(9) 0.0258(3) Uani 1 1 d . .
H23A H 1.025072 0.797018 0.686958 0.039 Uiso 1 1 calc R U
H23B H 0.932196 0.799310 0.662120 0.039 Uiso 1 1 calc R U
H23C H 0.988902 0.816068 0.593864 0.039 Uiso 1 1 calc R U
C24 C 0.86511(8) 0.50119(13) 0.82941(8) 0.0190(3) Uani 1 1 d . .
H24 H 0.915607 0.524935 0.855155 0.023 Uiso 1 1 calc R U
C25 C 0.72961(9) 0.45327(16) 0.84261(11) 0.0308(3) Uani 1 1 d . .
H25A H 0.691973 0.518594 0.855821 0.046 Uiso 1 1 calc R U
H25B H 0.717551 0.369703 0.866197 0.046 Uiso 1 1 calc R U
H25C H 0.726294 0.444680 0.783452 0.046 Uiso 1 1 calc R U
C26 C 0.82331(13) 0.51934(17) 0.96254(10) 0.0379(4) Uani 1 1 d . .
H26A H 0.787349 0.586801 0.976557 0.057 Uiso 1 1 calc R U
H26B H 0.877389 0.548923 0.976820 0.057 Uiso 1 1 calc R U
H26C H 0.815104 0.439915 0.992724 0.057 Uiso 1 1 calc R U

loop_
_atom_site_aniso_label
_atom_site_aniso_U_11
_atom_site_aniso_U_22
_atom_site_aniso_U_33
_atom_site_aniso_U_23
_atom_site_aniso_U_13
_atom_site_aniso_U_12
Co1 0.00758(8) 0.00740(8) 0.00645(8) 0.00028(5) 0.00072(5) -0.00013(5)
Na1 0.0178(3) 0.0208(3) 0.0131(2) 0.0053(2) -0.00454(19) -0.0068(2)
O1 0.0124(4) 0.0090(4) 0.0083(4) 0.0009(3) 0.0002(3) -0.0015(3)
O2 0.0098(4) 0.0118(4) 0.0093(4) 0.0004(3) 0.0013(3) -0.0016(3)
O3 0.0162(4) 0.0126(4) 0.0132(4) 0.0040(3) -0.0045(3) -0.0017(3)
O4 0.0107(4) 0.0192(5) 0.0127(4) 0.0029(3) -0.0023(3) -0.0041(3)
O5 0.0238(5) 0.0237(5) 0.0136(4) -0.0002(4) -0.0007(4) -0.0018(4)
N1 0.0091(4) 0.0116(5) 0.0071(4) 0.0005(4) 0.0014(3) 0.0013(4)
N2 0.0116(4) 0.0089(4) 0.0086(4) 0.0000(4) -0.0005(4) 0.0001(4)
N3 0.0126(5) 0.0125(5) 0.0107(5) -0.0020(4) 0.0020(4) 0.0020(4)
N4 0.0162(5) 0.0157(5) 0.0156(5) -0.0043(4) 0.0043(4) 0.0023(4)
N5 0.0361(7) 0.0467(9) 0.0155(6) -0.0135(6) -0.0037(5) 0.0069(6)
N6 0.0121(5) 0.0118(5) 0.0103(5) -0.0012(4) 0.0020(4) 0.0008(4)
N7 0.0134(5) 0.0094(5) 0.0149(5) -0.0025(4) 0.0043(4) -0.0017(4)
N8 0.0151(5) 0.0180(6) 0.0361(7) -0.0012(5) -0.0012(5) 0.0036(4)
N9 0.0299(6) 0.0154(5) 0.0184(6) 0.0010(4) 0.0058(5) -0.0025(5)
C1 0.0192(7) 0.0224(7) 0.0334(8) 0.0027(6) -0.0068(6) 0.0019(5)
C2 0.0239(6) 0.0165(6) 0.0119(6) 0.0053(5) -0.0050(5) -0.0007(5)
C3 0.0101(5) 0.0136(6) 0.0110(5) 0.0016(4) 0.0015(4) -0.0009(4)
C4 0.0134(6) 0.0126(6) 0.0169(6) 0.0049(5) 0.0017(5) 0.0008(4)
C5 0.0156(6) 0.0105(6) 0.0209(6) 0.0020(5) 0.0024(5) -0.0034(4)
C6 0.0115(5) 0.0129(6) 0.0156(6) -0.0010(5) 0.0012(4) -0.0030(4)
C7 0.0096(5) 0.0111(5) 0.0103(5) 0.0004(4) 0.0032(4) -0.0008(4)
C8 0.0097(5) 0.0103(5) 0.0089(5) 0.0005(4) 0.0039(4) 0.0000(4)
C9 0.0089(5) 0.0137(6) 0.0085(5) -0.0017(4) 0.0019(4) -0.0013(4)
C10 0.0083(5) 0.0146(6) 0.0118(5) 0.0028(4) 0.0006(4) 0.0015(4)
C11 0.0107(5) 0.0117(5) 0.0097(5) 0.0016(4) -0.0003(4) 0.0009(4)
C12 0.0136(6) 0.0169(6) 0.0168(6) 0.0042(5) -0.0023(5) 0.0030(5)
C13 0.0189(6) 0.0147(6) 0.0109(5) -0.0017(4) 0.0012(5) 0.0002(5)
C14 0.0118(5) 0.0107(5) 0.0118(5) 0.0018(4) -0.0005(4) 0.0015(4)
C15 0.0153(6) 0.0095(5) 0.0090(5) 0.0005(4) 0.0010(4) -0.0007(4)
C16 0.0129(5) 0.0088(5) 0.0121(5) -0.0001(4) 0.0020(4) -0.0014(4)
C17 0.0178(6) 0.0130(6) 0.0133(6) 0.0016(4) 0.0046(5) -0.0015(5)
C18 0.0152(6) 0.0159(6) 0.0197(6) 0.0019(5) 0.0076(5) -0.0018(5)
C19 0.0107(5) 0.0147(6) 0.0207(6) 0.0003(5) 0.0021(5) -0.0007(4)
C20 0.0132(5) 0.0100(5) 0.0133(5) 0.0005(4) 0.0003(4) -0.0001(4)
C21 0.0112(5) 0.0066(5) 0.0122(5) -0.0010(4) 0.0023(4) -0.0016(4)
C22 0.0108(5) 0.0224(7) 0.0158(6) 0.0006(5) -0.0038(5) -0.0028(5)
C23 0.0305(7) 0.0242(7) 0.0223(7) -0.0048(6) 0.0011(6) -0.0078(6)
C24 0.0223(6) 0.0146(6) 0.0188(6) 0.0010(5) -0.0021(5) -0.0010(5)
C25 0.0252(7) 0.0258(8) 0.0426(9) 0.0069(7) 0.0093(7) -0.0006(6)
C26 0.0691(13) 0.0260(8) 0.0208(8) -0.0022(6) 0.0141(8) -0.0066(8)

loop_
_atom_type_symbol
_atom_type_description
_atom_type_scat_dispersion_real
_atom_type_scat_dispersion_imag
_atom_type_scat_source
C C 0.0033 0.0016 'International Tables Vol C Tables 4.2.6.8 and 6.1.1.4'
H H 0.0000 0.0000 'International Tables Vol C Tables 4.2.6.8 and 6.1.1.4'
Co Co 0.3494 0.9721 'International Tables Vol C Tables 4.2.6.8 and 6.1.1.4'
N N 0.0061 0.0033 'International Tables Vol C Tables 4.2.6.8 and 6.1.1.4'
O O 0.0106 0.0060 'International Tables Vol C Tables 4.2.6.8 and 6.1.1.4'
Na Na 0.0362 0.0249 'International Tables Vol C Tables 4.2.6.8 and 6.1.1.4'

loop_
_geom_angle_atom_site_label_1
_geom_angle_atom_site_label_2
_geom_angle_atom_site_label_3
_geom_angle
O2 Co1 O1 83.15(4)
O2 Co1 N2 90.54(4)
O1 Co1 N2 173.69(4)
O2 Co1 N1 174.64(4)
O1 Co1 N1 91.49(4)
N2 Co1 N1 94.82(4)
O2 Co1 N6 91.90(4)
O1 Co1 N6 90.81(4)
N2 Co1 N6 89.49(4)
N1 Co1 N6 88.23(4)
O2 Co1 N3 89.48(4)
O1 Co1 N3 91.07(4)
N2 Co1 N3 88.78(4)
N1 Co1 N3 90.56(4)
N6 Co1 N3 177.79(4)
O5 Na1 O2 146.39(4)
O5 Na1 O1 140.59(4)
O2 Na1 O1 66.18(3)
O5 Na1 O4 91.39(4)
O2 Na1 O4 65.99(3)
O1 Na1 O4 128.01(4)
O5 Na1 O3 86.67(4)
O2 Na1 O3 126.89(4)
O1 Na1 O3 65.70(3)
O4 Na1 O3 137.44(4)
O5 Na1 N5 91.93(4)
O2 Na1 N5 74.10(4)
O1 Na1 N5 75.52(4)
O4 Na1 N5 109.23(4)
O3 Na1 N5 113.33(4)
C8 O1 Co1 122.70(7)
C8 O1 Na1 122.66(7)
Co1 O1 Na1 104.97(4)
C21 O2 Co1 122.36(7)
C21 O2 Na1 121.05(7)
Co1 O2 Na1 105.34(4)
C3 O3 C2 117.97(10)
C3 O3 Na1 116.71(7)
C2 O3 Na1 124.82(7)
C20 O4 C22 117.87(9)
C20 O4 Na1 116.44(7)
C22 O4 Na1 125.04(7)
C24 O5 Na1 158.11(10)
C9 N1 C10 116.60(10)
C9 N1 Co1 122.08(8)
C10 N1 Co1 121.25(8)
C15 N2 C14 117.79(10)
C15 N2 Co1 121.82(8)
C14 N2 Co1 120.39(8)
N4 N3 Co1 113.06(8)
N5 N4 N3 177.62(14)
N4 N5 Na1 88.52(9)
N7 N6 Co1 115.18(8)
N8 N7 N6 177.41(13)
C24 N9 C26 121.40(14)
C24 N9 C25 121.20(13)
C26 N9 C25 117.36(14)
C2 C1 H1A 109.5
C2 C1 H1B 109.5
H1A C1 H1B 109.5
C2 C1 H1C 109.5
H1A C1 H1C 109.5
H1B C1 H1C 109.5
O3 C2 C1 112.40(11)
O3 C2 H2A 109.1
C1 C2 H2A 109.1
O3 C2 H2AB 109.1
C1 C2 H2AB 109.1
H2A C2 H2AB 107.9
O3 C3 C4 125.62(11)
O3 C3 C8 113.58(10)
C4 C3 C8 120.80(11)
C3 C4 C5 120.53(11)
C3 C4 H4 119.7
C5 C4 H4 119.7
C6 C5 C4 119.86(11)
C6 C5 H5 120.1
C4 C5 H5 120.1
C5 C6 C7 120.55(11)
C5 C6 H6 119.7
C7 C6 H6 119.7
C8 C7 C6 120.50(11)
C8 C7 C9 120.34(11)
C6 C7 C9 118.79(10)
O1 C8 C7 123.58(10)
O1 C8 C3 118.64(10)
C7 C8 C3 117.75(11)
N1 C9 C7 126.79(11)
N1 C9 H9 116.6
C7 C9 H9 116.6
N1 C10 C11 114.83(10)
N1 C10 H10A 108.6
C11 C10 H10A 108.6
N1 C10 H10B 108.6
C11 C10 H10B 108.6
H10A C10 H10B 107.5
C13 C11 C10 111.97(10)
C13 C11 C14 109.90(10)
C10 C11 C14 110.71(9)
C13 C11 C12 110.17(10)
C10 C11 C12 105.88(10)
C14 C11 C12 108.06(10)
C11 C12 H12A 109.5
C11 C12 H12B 109.5
H12A C12 H12B 109.5
C11 C12 H12C 109.5
H12A C12 H12C 109.5
H12B C12 H12C 109.5
C11 C13 H13A 109.5
C11 C13 H13B 109.5
H13A C13 H13B 109.5
C11 C13 H13C 109.5
H13A C13 H13C 109.5
H13B C13 H13C 109.5
N2 C14 C11 113.08(10)
N2 C14 H14A 109.0
C11 C14 H14A 109.0
N2 C14 H14B 109.0
C11 C14 H14B 109.0
H14A C14 H14B 107.8
N2 C15 C16 125.71(11)
N2 C15 H15 117.1
C16 C15 H15 117.1
C17 C16 C21 120.03(11)
C17 C16 C15 119.60(11)
C21 C16 C15 119.62(11)
C18 C17 C16 120.59(11)
C18 C17 H17 119.7
C16 C17 H17 119.7
C17 C18 C19 120.11(11)
C17 C18 H18 119.9
C19 C18 H18 119.9
C20 C19 C18 119.96(11)
C20 C19 H19 120.0
C18 C19 H19 120.0
C19 C20 O4 125.43(11)
C19 C20 C21 121.14(11)
O4 C20 C21 113.40(10)
O2 C21 C16 123.57(10)
O2 C21 C20 118.34(10)
C16 C21 C20 118.06(11)
O4 C22 C23 111.66(11)
O4 C22 H22A 109.3
C23 C22 H22A 109.3
O4 C22 H22B 109.3
C23 C22 H22B 109.3
H22A C22 H22B 107.9
C22 C23 H23A 109.5
C22 C23 H23B 109.5
H23A C23 H23B 109.5
C22 C23 H23C 109.5
H23A C23 H23C 109.5
H23B C23 H23C 109.5
O5 C24 N9 125.89(13)
O5 C24 H24 117.1
N9 C24 H24 117.1
N9 C25 H25A 109.5
N9 C25 H25B 109.5
H25A C25 H25B 109.5
N9 C25 H25C 109.5
H25A C25 H25C 109.5
H25B C25 H25C 109.5
N9 C26 H26A 109.5
N9 C26 H26B 109.5
H26A C26 H26B 109.5
N9 C26 H26C 109.5
H26A C26 H26C 109.5
H26B C26 H26C 109.5

loop_
_geom_bond_atom_site_label_1
_geom_bond_atom_site_label_2
_geom_bond_distance
Co1 O2 1.8972(8)
Co1 O1 1.9072(8)
Co1 N2 1.9179(10)
Co1 N1 1.9248(10)
Co1 N6 1.9606(10)
Co1 N3 1.9796(10)
Na1 O5 2.2335(11)
Na1 O2 2.3119(10)
Na1 O1 2.3126(9)
Na1 O4 2.4469(10)
Na1 O3 2.4872(10)
Na1 N5 3.0176(15)
O1 C8 1.3122(14)
O2 C21 1.3091(14)
O3 C3 1.3766(14)
O3 C2 1.4420(14)
O4 C20 1.3777(14)
O4 C22 1.4456(14)
O5 C24 1.2311(17)
N1 C9 1.2857(16)
N1 C10 1.4696(14)
N2 C15 1.2867(16)
N2 C14 1.4688(15)
N3 N4 1.1963(15)
N4 N5 1.1568(17)
N6 N7 1.2074(15)
N7 N8 1.1574(16)
N9 C24 1.3227(19)
N9 C26 1.451(2)
N9 C25 1.461(2)
C1 C2 1.512(2)
C1 H1A 0.9800
C1 H1B 0.9800
C1 H1C 0.9800
C2 H2A 0.9900
C2 H2AB 0.9900
C3 C4 1.3809(17)
C3 C8 1.4257(16)
C4 C5 1.4054(18)
C4 H4 0.9500
C5 C6 1.3725(18)
C5 H5 0.9500
C6 C7 1.4118(17)
C6 H6 0.9500
C7 C8 1.4098(16)
C7 C9 1.4456(16)
C9 H9 0.9500
C10 C11 1.5285(16)
C10 H10A 0.9900
C10 H10B 0.9900
C11 C13 1.5270(17)
C11 C14 1.5297(16)
C11 C12 1.5349(16)
C12 H12A 0.9800
C12 H12B 0.9800
C12 H12C 0.9800
C13 H13A 0.9800
C13 H13B 0.9800
C13 H13C 0.9800
C14 H14A 0.9900
C14 H14B 0.9900
C15 C16 1.4496(16)
C15 H15 0.9500
C16 C17 1.4080(17)
C16 C21 1.4090(16)
C17 C18 1.3770(18)
C17 H17 0.9500
C18 C19 1.4054(18)
C18 H18 0.9500
C19 C20 1.3762(17)
C19 H19 0.9500
C20 C21 1.4231(16)
C22 C23 1.508(2)
C22 H22A 0.9900
C22 H22B 0.9900
C23 H23A 0.9800
C23 H23B 0.9800
C23 H23C 0.9800
C24 H24 0.9500
C25 H25A 0.9800
C25 H25B 0.9800
C25 H25C 0.9800
C26 H26A 0.9800
C26 H26B 0.9800
C26 H26C 0.9800

loop_
_geom_torsion_atom_site_label_1
_geom_torsion_atom_site_label_2
_geom_torsion_atom_site_label_3
_geom_torsion_atom_site_label_4
_geom_torsion
O1 Co1 O2 C21 138.91(9)
N2 Co1 O2 C21 -41.18(9)
N6 Co1 O2 C21 48.32(9)
N3 Co1 O2 C21 -129.95(9)
O1 Co1 O2 Na1 -4.90(4)
N2 Co1 O2 Na1 175.01(4)
N6 Co1 O2 Na1 -95.49(4)
N3 Co1 O2 Na1 86.24(4)
C3 O3 C2 C1 80.23(14)
Na1 O3 C2 C1 -91.30(12)
C2 O3 C3 C4 -3.19(18)
Na1 O3 C3 C4 169.03(10)
C2 O3 C3 C8 176.33(10)
Na1 O3 C3 C8 -11.46(13)
O3 C3 C4 C5 179.42(12)
C8 C3 C4 C5 -0.06(19)
C3 C4 C5 C6 -1.00(19)
C4 C5 C6 C7 1.34(19)
C5 C6 C7 C8 -0.62(18)
C5 C6 C7 C9 -173.66(11)
Co1 O1 C8 C7 -26.77(15)
Na1 O1 C8 C7 -167.69(8)
Co1 O1 C8 C3 155.40(8)
Na1 O1 C8 C3 14.49(14)
C6 C7 C8 O1 -178.27(11)
C9 C7 C8 O1 -5.34(17)
C6 C7 C8 C3 -0.42(17)
C9 C7 C8 C3 172.50(10)
O3 C3 C8 O1 -0.83(15)
C4 C3 C8 O1 178.71(11)
O3 C3 C8 C7 -178.79(10)
C4 C3 C8 C7 0.76(17)
C10 N1 C9 C7 -168.52(11)
Co1 N1 C9 C7 8.56(16)
C8 C7 C9 N1 15.27(18)
C6 C7 C9 N1 -171.69(11)
C9 N1 C10 C11 -133.09(11)
Co1 N1 C10 C11 49.81(13)
N1 C10 C11 C13 60.57(13)
N1 C10 C11 C14 -62.45(13)
N1 C10 C11 C12 -179.34(10)
C15 N2 C14 C11 124.82(11)
Co1 N2 C14 C11 -56.16(12)
C13 C11 C14 N2 -58.73(13)
C10 C11 C14 N2 65.49(13)
C12 C11 C14 N2 -178.98(10)
C14 N2 C15 C16 167.30(11)
Co1 N2 C15 C16 -11.71(17)
N2 C15 C16 C17 171.85(12)
N2 C15 C16 C21 -18.04(18)
C21 C16 C17 C18 -0.71(18)
C15 C16 C17 C18 169.36(12)
C16 C17 C18 C19 -1.95(19)
C17 C18 C19 C20 2.25(19)
C18 C19 C20 O4 178.07(12)
C18 C19 C20 C21 0.12(19)
C22 O4 C20 C19 25.97(18)
Na1 O4 C20 C19 -162.79(10)
C22 O4 C20 C21 -155.93(10)
Na1 O4 C20 C21 15.31(13)
Co1 O2 C21 C16 25.00(15)
Na1 O2 C21 C16 163.34(9)
Co1 O2 C21 C20 -157.07(8)
Na1 O2 C21 C20 -18.73(14)
C17 C16 C21 O2 -179.09(11)
C15 C16 C21 O2 10.84(18)
C17 C16 C21 C20 2.98(17)
C15 C16 C21 C20 -167.10(11)
C19 C20 C21 O2 179.25(11)
O4 C20 C21 O2 1.07(16)
C19 C20 C21 C16 -2.70(18)
O4 C20 C21 C16 179.12(10)
C20 O4 C22 C23 66.32(15)
Na1 O4 C22 C23 -104.09(11)
Na1 O5 C24 N9 33.8(3)
C26 N9 C24 O5 179.81(14)
C25 N9 C24 O5 2.1(2)
